data_8100475
loop_
_publ_author_name
'Tinant, Bernard'
'Bayot, Daisy'
'Devillers, Michel'

_publ_section_title
;
Crystal structure of tetraguanidinium dioxo-tetraperoxo-m-tartratodimolybdate
(VI) dihydrate, (CN~3~H~6~)~4~[Mo~2~O~2~(O~2~)~4~(C~4~H~2~O~6~)] &#x00B7; 
2H~2~O
;
_journal_issue 4
_journal_name_full 'Zeitschrift f\"ur Kristallographie - New Crystal Structures'
_journal_page_first 572
_journal_page_last 574
_journal_volume 218
_journal_year 2003
_chemical_formula_sum 'C16 H60 Mo4 N24 O36'
_chemical_formula_weight 1548.64
_space_group_IT_number 33
_symmetry_cell_setting orthorhombic
_symmetry_space_group_name_Hall 'P 2c -2n'
_symmetry_space_group_name_H-M 'P n a 21'
_cell_angle_alpha 90.00
_cell_angle_beta 90.00
_cell_angle_gamma 90.00
_cell_formula_units_Z 4
_cell_length_a 29.387(9)
_cell_length_b 9.979(3)
_cell_length_c 19.062(5)
_cell_measurement_temperature 293(2)
_cell_volume 5590(3)
_diffrn_ambient_temperature 293(2)
_exptl_crystal_density_diffrn 1.840
_cod_database_code 8100475

loop_
_symmetry_equiv_pos_as_xyz
'x, y, z'
'-x, -y, z+1/2'
'-x+1/2, y+1/2, z+1/2'
'x+1/2, -y+1/2, z'

loop_
_atom_site_label
_atom_site_type_symbol
_atom_site_fract_x
_atom_site_fract_y
_atom_site_fract_z
_atom_site_U_iso_or_equiv
_atom_site_adp_type
_atom_site_occupancy
_atom_site_symmetry_multiplicity
_atom_site_Wyckoff_symbol
_atom_site_calc_flag
_atom_site_refinement_flags
_atom_site_disorder_assembly
_atom_site_disorder_group
Mo1 Mo 0.34141(10) 0.2038(3) 0.01905(17) 0.0305(8) Uani 1 4 a d . . .
O1A O 0.3671(8) 0.080(3) 0.0622(13) 0.041(7) Uiso 1 4 a d . . .
O2A O 0.2834(8) 0.211(3) 0.0714(13) 0.041(6) Uiso 1 4 a d . . .
O3A O 0.3177(10) 0.316(3) 0.0929(15) 0.054(8) Uiso 1 4 a d . . .
O4A O 0.3901(8) 0.249(3) -0.0528(12) 0.037(6) Uiso 1 4 a d . . .
O5A O 0.3906(8) 0.334(3) 0.0126(14) 0.041(6) Uiso 1 4 a d . . .
O6A O 0.2997(8) 0.347(3) -0.0509(12) 0.033(6) Uiso 1 4 a d . . .
C1A C 0.2825(11) 0.301(4) -0.1019(18) 0.026(8) Uiso 1 4 a d . . .
O7A O 0.2590(8) 0.356(3) -0.1468(14) 0.042(7) Uiso 1 4 a d . . .
C2A C 0.2892(11) 0.145(4) -0.1086(18) 0.027(8) Uiso 1 4 a d . . .
H2A H 0.3079 0.1294 -0.1504 0.080 Uiso 1 4 a calc R . .
O8A O 0.3121(8) 0.087(3) -0.0527(12) 0.037(6) Uiso 1 4 a d . . .
C3A C 0.2461(9) 0.069(3) -0.1189(15) 0.012(6) Uiso 1 4 a d . . .
H3A H 0.2342 0.0954 -0.1648 0.080 Uiso 1 4 a calc R . .
C4A C 0.2526(9) -0.081(3) -0.1217(14) 0.010(6) Uiso 1 4 a d . . .
O9A O 0.2289(8) -0.151(3) -0.0833(12) 0.033(6) Uiso 1 4 a d . . .
O10A O 0.2129(7) 0.102(2) -0.0699(13) 0.032(5) Uiso 1 4 a d . . .
O11A O 0.2824(8) -0.130(3) -0.1637(13) 0.042(7) Uiso 1 4 a d . . .
Mo2 Mo 0.17919(10) -0.0380(3) -0.01916(19) 0.0333(8) Uani 1 4 a d . . .
O12A O 0.1450(7) 0.066(3) 0.0265(13) 0.035(6) Uiso 1 4 a d . . .
O13A O 0.1423(9) -0.072(3) -0.1039(14) 0.046(7) Uiso 1 4 a d . . .
O14A O 0.1373(9) -0.171(3) -0.0517(15) 0.055(8) Uiso 1 4 a d . . .
O15A O 0.2312(9) -0.042(3) 0.0486(14) 0.049(7) Uiso 1 4 a d . . .
O16A O 0.1966(10) -0.158(3) 0.0540(15) 0.053(8) Uiso 1 4 a d . . .
Mo3 Mo 0.47177(10) 0.9384(3) 0.43112(19) 0.0360(8) Uani 1 4 a d . . .
O1B O 0.4416(9) 0.845(3) 0.4905(15) 0.051(7) Uiso 1 4 a d . . .
O2B O 0.5288(9) 0.956(3) 0.4820(16) 0.053(7) Uiso 1 4 a d . . .
O3B O 0.5008(9) 1.071(3) 0.4906(15) 0.049(7) Uiso 1 4 a d . . .
O4B O 0.4226(9) 0.961(3) 0.3603(15) 0.053(8) Uiso 1 4 a d . . .
O5B O 0.4269(9) 1.075(3) 0.4063(14) 0.047(7) Uiso 1 4 a d . . .
O6B O 0.5113(8) 1.026(3) 0.3446(13) 0.036(6) Uiso 1 4 a d . . .
O7B O 0.5648(8) 0.983(3) 0.2653(13) 0.040(7) Uiso 1 4 a d . . .
O8B O 0.4983(7) 0.783(3) 0.3798(12) 0.031(6) Uiso 1 4 a d . . .
C1B C 0.5359(12) 0.949(4) 0.3093(18) 0.031(9) Uiso 1 4 a d . . .
C2B C 0.5295(10) 0.800(3) 0.3291(15) 0.018(7) Uiso 1 4 a d . . .
H2B H 0.5587 0.7652 0.3459 0.080 Uiso 1 4 a calc R . .
C3B C 0.5157(12) 0.721(4) 0.2592(19) 0.036(9) Uiso 1 4 a d . . .
H3B H 0.5402 0.7325 0.2247 0.080 Uiso 1 4 a calc R . .
C4B C 0.5111(12) 0.575(4) 0.276(2) 0.038(9) Uiso 1 4 a d . . .
O9B O 0.4745(8) 0.524(3) 0.2551(13) 0.038(6) Uiso 1 4 a d . . .
O10B O 0.4776(7) 0.782(3) 0.2339(11) 0.029(6) Uiso 1 4 a d . . .
O11B O 0.5395(9) 0.507(3) 0.3054(14) 0.046(7) Uiso 1 4 a d . . .
Mo4 Mo 0.42899(12) 0.6717(3) 0.1923(2) 0.0437(10) Uani 1 4 a d . . .
O12B O 0.4006(10) 0.794(4) 0.1488(16) 0.060(9) Uiso 1 4 a d . . .
O13B O 0.4332(12) 0.540(4) 0.1198(19) 0.084(11) Uiso 1 4 a d . . .
O14B O 0.4744(12) 0.624(4) 0.1214(19) 0.077(10) Uiso 1 4 a d . . .
O15B O 0.3807(12) 0.573(4) 0.2342(19) 0.082(11) Uiso 1 4 a d . . .
O16B O 0.3988(11) 0.671(4) 0.2829(17) 0.069(9) Uiso 1 4 a d . . .
C301 C -0.0266(10) 1.005(3) 0.4675(18) 0.042(10) Uiso 1 4 a d D . .
N302 N -0.0414(11) 1.108(3) 0.5032(17) 0.054(10) Uiso 1 4 a d D . .
H30A H -0.0270 1.1343 0.5399 0.080 Uiso 1 4 a calc R . .
H30B H -0.0657 1.1489 0.4901 0.080 Uiso 1 4 a calc R . .
N303 N 0.0101(9) 0.941(3) 0.4861(17) 0.039(8) Uiso 1 4 a d D . .
H30C H 0.0250 0.9659 0.5226 0.080 Uiso 1 4 a calc R . .
H30D H 0.0193 0.8736 0.4619 0.080 Uiso 1 4 a calc R . .
N304 N -0.0511(10) 0.950(3) 0.4176(15) 0.043(8) Uiso 1 4 a d D . .
H30E H -0.0776 0.9815 0.4079 0.080 Uiso 1 4 a calc R . .
H30F H -0.0407 0.8826 0.3947 0.080 Uiso 1 4 a calc R . .
C401 C 0.3274(12) 0.182(3) 0.2638(15) 0.036(9) Uiso 1 4 a d D . .
N402 N 0.3282(12) 0.312(3) 0.253(2) 0.065(11) Uiso 1 4 a d D . .
H40A H 0.3342 0.3658 0.2865 0.080 Uiso 1 4 a calc R . .
H40B H 0.3228 0.3428 0.2113 0.080 Uiso 1 4 a calc R . .
N403 N 0.3356(12) 0.134(4) 0.3264(17) 0.064(11) Uiso 1 4 a d D . .
H40C H 0.3416 0.1874 0.3605 0.080 Uiso 1 4 a calc R . .
H40D H 0.3351 0.0487 0.3335 0.080 Uiso 1 4 a calc R . .
N404 N 0.3177(11) 0.100(4) 0.2110(18) 0.058(10) Uiso 1 4 a d D . .
H40E H 0.3168 0.0150 0.2177 0.080 Uiso 1 4 a calc R . .
H40F H 0.3124 0.1325 0.1700 0.080 Uiso 1 4 a calc R . .
C501 C 0.3277(11) 0.929(3) 0.4938(17) 0.038(9) Uiso 1 4 a d D . .
N502 N 0.2965(12) 0.871(5) 0.533(2) 0.074(12) Uiso 1 4 a d D . .
H50A H 0.2908 0.9020 0.5744 0.080 Uiso 1 4 a calc R . .
H50B H 0.2819 0.8024 0.5178 0.080 Uiso 1 4 a calc R . .
N503 N 0.3501(11) 1.032(3) 0.516(2) 0.060(10) Uiso 1 4 a d D . .
H50C H 0.3448 1.0640 0.5566 0.080 Uiso 1 4 a calc R . .
H50D H 0.3703 1.0678 0.4891 0.080 Uiso 1 4 a calc R . .
N504 N 0.3392(12) 0.855(4) 0.4386(18) 0.059(10) Uiso 1 4 a d D . .
H50E H 0.3631 0.8742 0.4147 0.080 Uiso 1 4 a calc R . .
H50F H 0.3227 0.7869 0.4268 0.080 Uiso 1 4 a calc R . .
C601 C 0.3156(9) 0.678(3) 0.0253(19) 0.036(9) Uiso 1 4 a d D . .
N602 N 0.3157(12) 0.806(3) 0.0417(17) 0.055(10) Uiso 1 4 a d D . .
H60A H 0.3398 0.8426 0.0589 0.080 Uiso 1 4 a calc R . .
H60B H 0.2917 0.8540 0.0352 0.080 Uiso 1 4 a calc R . .
N603 N 0.2801(10) 0.632(4) -0.0113(16) 0.049(9) Uiso 1 4 a d D . .
H60C H 0.2586 0.6862 -0.0232 0.080 Uiso 1 4 a calc R . .
H60D H 0.2788 0.5493 -0.0230 0.080 Uiso 1 4 a calc R . .
N604 N 0.3514(9) 0.599(3) 0.0339(17) 0.045(8) Uiso 1 4 a d D . .
H60E H 0.3763 0.6301 0.0509 0.080 Uiso 1 4 a calc R . .
H60F H 0.3497 0.5153 0.0224 0.080 Uiso 1 4 a calc R . .
C701 C 0.4394(14) 0.188(4) 0.2121(16) 0.048(11) Uiso 1 4 a d D . .
N702 N 0.4423(12) 0.251(4) 0.1518(18) 0.061(11) Uiso 1 4 a d D . .
H70A H 0.4407 0.2059 0.1133 0.080 Uiso 1 4 a calc R . .
H70B H 0.4457 0.3361 0.1507 0.080 Uiso 1 4 a calc R . .
N703 N 0.4342(17) 0.058(4) 0.214(3) 0.107(18) Uiso 1 4 a d D . .
H70C H 0.4326 0.0135 0.1757 0.080 Uiso 1 4 a calc R . .
H70D H 0.4323 0.0179 0.2538 0.080 Uiso 1 4 a calc R . .
N704 N 0.4457(13) 0.247(5) 0.2744(19) 0.074(12) Uiso 1 4 a d D . .
H70E H 0.4461 0.1999 0.3121 0.080 Uiso 1 4 a calc R . .
H70F H 0.4493 0.3327 0.2768 0.080 Uiso 1 4 a calc R . .
C801 C 0.0999(10) 0.288(3) 0.4027(19) 0.038(10) Uiso 1 4 a d D . .
N802 N 0.0607(9) 0.227(4) 0.4135(17) 0.048(9) Uiso 1 4 a d D . .
H80A H 0.0395 0.2666 0.4366 0.080 Uiso 1 4 a calc R . .
H80B H 0.0563 0.1473 0.3975 0.080 Uiso 1 4 a calc R . .
N803 N 0.1074(11) 0.410(3) 0.4269(18) 0.047(8) Uiso 1 4 a d D . .
H80C H 0.0865 0.4506 0.4501 0.080 Uiso 1 4 a calc R . .
H80D H 0.1331 0.4480 0.4194 0.080 Uiso 1 4 a calc R . .
N804 N 0.1342(11) 0.221(4) 0.3741(19) 0.064(11) Uiso 1 4 a d D . .
H80E H 0.1607 0.2574 0.3715 0.080 Uiso 1 4 a calc R . .
H80F H 0.1299 0.1415 0.3580 0.080 Uiso 1 4 a calc R . .
C201 C 0.2102(18) 0.069(5) 0.2254(19) 0.077(16) Uiso 1 4 a d D . .
N202 N 0.2031(14) 0.158(5) 0.175(2) 0.087(14) Uiso 1 4 a d D . .
H20A H 0.1987 0.1321 0.1325 0.080 Uiso 1 4 a calc R . .
H20B H 0.2029 0.2424 0.1848 0.080 Uiso 1 4 a calc R . .
N203 N 0.2093(17) -0.052(5) 0.200(3) 0.116(19) Uiso 1 4 a d D . .
H20C H 0.2149 -0.1194 0.2269 0.080 Uiso 1 4 a calc R . .
H20D H 0.2030 -0.0648 0.1565 0.080 Uiso 1 4 a calc R . .
N204 N 0.2191(11) 0.106(4) 0.2898(16) 0.050(9) Uiso 1 4 a d D . .
H20E H 0.2252 0.0466 0.3212 0.080 Uiso 1 4 a calc R . .
H20F H 0.2187 0.1895 0.3008 0.080 Uiso 1 4 a calc R . .
C101 C 0.0732(16) 0.205(5) 0.171(2) 0.064(13) Uiso 1 4 a d D . .
N102 N 0.0807(19) 0.089(5) 0.143(3) 0.13(2) Uiso 1 4 a d D . .
H10A H 0.0752 0.0170 0.1657 0.080 Uiso 1 4 a calc R . .
H10B H 0.0913 0.0844 0.1006 0.080 Uiso 1 4 a calc R . .
N103 N 0.0575(11) 0.239(4) 0.2333(17) 0.053(10) Uiso 1 4 a d D . .
H10C H 0.0502 0.1777 0.2630 0.080 Uiso 1 4 a calc R . .
H10D H 0.0545 0.3220 0.2442 0.080 Uiso 1 4 a calc R . .
N104 N 0.0863(19) 0.312(6) 0.135(3) 0.13(2) Uiso 1 4 a d D . .
H10E H 0.0991 0.3019 0.0944 0.080 Uiso 1 4 a calc R . .
H10F H 0.0821 0.3909 0.1514 0.080 Uiso 1 4 a calc R . .
O901 O 0.1256(11) 0.937(4) 0.3409(19) 0.076(10) Uiso 1 4 a d . . .
O902 O 0.3203(14) 0.830(5) 0.271(2) 0.110(14) Uiso 1 4 a d . . .
O903 O 0.211(3) 0.502(14) 0.170(6) 0.31(5) Uiso 1 4 a d . . .
O904 O 0.031(2) 0.595(9) 0.122(4) 0.19(3) Uiso 1 4 a d . . .

loop_
_atom_site_aniso_label
_atom_site_aniso_U_11
_atom_site_aniso_U_22
_atom_site_aniso_U_33
_atom_site_aniso_U_23
_atom_site_aniso_U_13
_atom_site_aniso_U_12
Mo1 0.0290(15) 0.0237(17) 0.0390(18) -0.0022(16) -0.0012(16) -0.0003(14)
Mo2 0.0286(16) 0.0270(18) 0.0441(19) -0.0031(16) 0.0033(16) -0.0002(14)
Mo3 0.0345(17) 0.0231(18) 0.050(2) -0.0054(17) 0.0019(17) -0.0009(14)
Mo4 0.055(2) 0.0187(18) 0.057(2) -0.0033(17) -0.0225(19) -0.0007(16)

loop_
_geom_bond_atom_site_label_1
_geom_bond_atom_site_label_2
_geom_bond_distance
_geom_bond_site_symmetry_2
_geom_bond_publ_flag
Mo1 O1A 1.67(3) . ?
Mo1 O3A 1.93(3) . ?
Mo1 O5A 1.95(2) . ?
Mo1 O2A 1.98(2) . ?
Mo1 O8A 1.99(2) . ?
Mo1 O4A 2.03(2) . ?
Mo1 O6A 2.31(2) . ?
O2A O3A 1.51(4) . ?
O4A O5A 1.51(4) . ?
O6A C1A 1.19(4) . ?
C1A O7A 1.23(4) . ?
C1A C2A 1.57(5) . ?
C2A O8A 1.38(4) . ?
C2A C3A 1.49(4) . ?
C2A H2A 0.9800 . ?
C3A O10A 1.39(4) . ?
C3A C4A 1.51(4) . ?
C3A H3A 0.9800 . ?
C4A O9A 1.22(4) . ?
C4A O11A 1.28(4) . ?
O9A Mo2 2.21(2) . ?
O10A Mo2 1.97(2) . ?
Mo2 O12A 1.69(2) . ?
Mo2 O16A 1.91(3) . ?
Mo2 O14A 1.91(3) . ?
Mo2 O13A 1.98(3) . ?
Mo2 O15A 2.00(3) . ?
O13A O14A 1.41(4) . ?
O15A O16A 1.55(4) . ?
Mo3 O1B 1.71(3) . ?
Mo3 O2B 1.94(3) . ?
Mo3 O3B 1.94(3) . ?
Mo3 O5B 1.95(3) . ?
Mo3 O8B 1.99(2) . ?
Mo3 O4B 1.99(3) . ?
Mo3 O6B 2.20(2) . ?
O2B O3B 1.42(4) . ?
O4B O5B 1.44(4) . ?
O6B C1B 1.25(4) . ?
O7B C1B 1.24(4) . ?
O8B C2B 1.34(4) . ?
C1B C2B 1.55(5) . ?
C2B C3B 1.60(5) . ?
C2B H2B 0.9800 . ?
C3B O10B 1.36(4) . ?
C3B C4B 1.50(6) . ?
C3B H3B 0.9800 . ?
C4B O11B 1.22(5) . ?
C4B O9B 1.26(4) . ?
O9B Mo4 2.32(3) . ?
O10B Mo4 1.97(2) . ?
Mo4 O12B 1.70(3) . ?
Mo4 O15B 1.90(4) . ?
Mo4 O13B 1.91(4) . ?
Mo4 O16B 1.94(3) . ?
Mo4 O14B 1.96(4) . ?
O13B O14B 1.47(5) . ?
O15B O16B 1.45(5) . ?
C301 N302 1.30(3) . ?
C301 N303 1.30(3) . ?
C301 N304 1.31(3) . ?
N302 H30A 0.8600 . ?
N302 H30B 0.8600 . ?
N303 H30C 0.8600 . ?
N303 H30D 0.8600 . ?
N304 H30E 0.8600 . ?
N304 H30F 0.8600 . ?
C401 N403 1.31(3) . ?
C401 N402 1.32(3) . ?
C401 N404 1.32(3) . ?
N402 H40A 0.8600 . ?
N402 H40B 0.8600 . ?
N403 H40C 0.8600 . ?
N403 H40D 0.8600 . ?
N404 H40E 0.8600 . ?
N404 H40F 0.8600 . ?
C501 N503 1.29(3) . ?
C501 N502 1.32(3) . ?
C501 N504 1.33(3) . ?
N502 H50A 0.8600 . ?
N502 H50B 0.8600 . ?
N503 H50C 0.8600 . ?
N503 H50D 0.8600 . ?
N504 H50E 0.8600 . ?
N504 H50F 0.8600 . ?
C601 N602 1.32(3) . ?
C601 N604 1.33(3) . ?
C601 N603 1.34(3) . ?
N602 H60A 0.8600 . ?
N602 H60B 0.8600 . ?
N603 H60C 0.8600 . ?
N603 H60D 0.8600 . ?
N604 H60E 0.8600 . ?
N604 H60F 0.8600 . ?
C701 N703 1.30(3) . ?
C701 N702 1.31(3) . ?
C701 N704 1.34(3) . ?
N702 H70A 0.8600 . ?
N702 H70B 0.8600 . ?
N703 H70C 0.8600 . ?
N703 H70D 0.8600 . ?
N704 H70E 0.8600 . ?
N704 H70F 0.8600 . ?
C801 N803 1.32(3) . ?
C801 N802 1.32(3) . ?
C801 N804 1.32(3) . ?
N802 H80A 0.8600 . ?
N802 H80B 0.8600 . ?
N803 H80C 0.8600 . ?
N803 H80D 0.8600 . ?
N804 H80E 0.8600 . ?
N804 H80F 0.8600 . ?
C201 N203 1.30(3) . ?
C201 N204 1.31(3) . ?
C201 N202 1.33(3) . ?
N202 H20A 0.8600 . ?
N202 H20B 0.8600 . ?
N203 H20C 0.8600 . ?
N203 H20D 0.8600 . ?
N204 H20E 0.8600 . ?
N204 H20F 0.8600 . ?
C101 N102 1.30(3) . ?
C101 N103 1.32(3) . ?
C101 N104 1.33(3) . ?
N102 H10A 0.8600 . ?
N102 H10B 0.8600 . ?
N103 H10C 0.8600 . ?
N103 H10D 0.8600 . ?
N104 H10E 0.8600 . ?
N104 H10F 0.8600 . ?
